data_9017833
loop_
_publ_author_name
'Walenta, K.'
'Dunn, P. J.'
'Hentschel, G.'
'Mereiter, K.'

_publ_section_title
;
 Schumacherit, ein neues Wismutmineral von Schneeberg in Sachsen
 Note: structure determined after the paper was published: Schumacherite,
 Bi3O(OH)((V0.55,As0.22,P0.23)O4)2, using a triclinic reduced cell
 instead of the non-reduced cell applied in the publication
;
_journal_name_full 'Tschermaks Mineralogische und Petrographische Mitteilungen'
_journal_page_first 165
_journal_page_last 173
_journal_volume 31
_journal_year 1983
_chemical_compound_source 'Schneeberg, Sachsen, Germany'
_chemical_formula_sum 'As0.44 Bi3 H O10 P0.45 V1.1'
_chemical_name_mineral Schumacherite
_space_group_IT_number 2
_space_group_name_Hall '-P 1'
_space_group_name_H-M_alt 'P -1'
_symmetry_space_group_name_H-M 'P -1'
_cell_angle_alpha 110.72
_cell_angle_beta 106.05
_cell_angle_gamma 92.20
_cell_formula_units_Z 2
_cell_length_a 6.909
_cell_length_b 7.401
_cell_length_c 9.399
_cell_volume 427.008
_database_code_amcsd 0020890
_exptl_crystal_density_diffrn 6.929
_cod_data_source_file inputs/fixed/downloads/20/20398.cif
_cod_data_source_block 20398
_cod_original_formula_sum 'Bi3 V1.1 P.45 As.44 O10 H'
_cod_database_code 9017833

loop_
_space_group_symop_operation_xyz
x,y,z
-x,-y,-z

loop_
_atom_site_aniso_label
_atom_site_aniso_U_11
_atom_site_aniso_U_22
_atom_site_aniso_U_33
_atom_site_aniso_U_12
_atom_site_aniso_U_13
_atom_site_aniso_U_23
Bi1 0.01250 0.02920 0.02710 0.00780 0.00960 0.01330
Bi2 0.01610 0.02440 0.02530 0.00520 0.00650 0.01310
Bi3 0.02630 0.03190 0.02610 0.01050 0.00860 0.01210
V1 0.01200 0.02700 0.02000 0.00440 0.00710 0.01200
P1 0.01200 0.02700 0.02000 0.00440 0.00710 0.01200
As1 0.01200 0.02700 0.02000 0.00440 0.00710 0.01200
V2 0.01510 0.02400 0.02100 0.00690 0.00660 0.01010
P2 0.01510 0.02400 0.02100 0.00690 0.00660 0.01010
As2 0.01510 0.02400 0.02100 0.00690 0.00660 0.01010

loop_
_atom_site_label
_atom_site_fract_x
_atom_site_fract_y
_atom_site_fract_z
_atom_site_occupancy
_atom_site_U_iso_or_equiv
_atom_site_type_symbol
_atom_site_attached_hydrogens
Bi1 0.77098 0.41322 0.52578 1.00000 0.02130 Bi 0
Bi2 0.74272 0.74225 0.30028 1.00000 0.02080 Bi 0
Bi3 0.79699 0.15741 0.07448 1.00000 0.02750 Bi 0
V1 0.77480 0.01880 0.69590 0.65000 0.01820 V 0
P1 0.77480 0.01880 0.69590 0.24000 0.01820 P 0
As1 0.77480 0.01880 0.69590 0.10000 0.01820 As 0
V2 0.30950 0.37370 0.09650 0.45000 0.01920 V 0
P2 0.30950 0.37370 0.09650 0.21000 0.01920 P 0
As2 0.30950 0.37370 0.09650 0.34000 0.01920 As 0
O1X 0.90300 0.53800 0.38010 1.00000 0.02300 O 0
O-H2 0.74200 0.15500 0.30400 1.00000 0.02600 O 1
O3 0.95800 0.02100 0.85300 1.00000 0.02700 O 0
O4 0.69600 -0.19900 0.55800 1.00000 0.03800 O 0
O5 0.86300 0.16100 0.62300 1.00000 0.03100 O 0
O6 0.59300 0.10400 0.76700 1.00000 0.02700 O 0
O7 0.50200 0.51500 0.25730 1.00000 0.02300 O 0
O8 0.26000 0.46600 -0.04880 1.00000 0.02100 O 0
O9 0.38100 0.15300 0.02600 1.00000 0.02600 O 0
O10 0.11500 0.37500 0.16800 1.00000 0.02900 O 0

loop_
_cod_changelog_entry_id
_cod_changelog_entry_author
_cod_changelog_entry_date
_cod_changelog_entry_text
1
;cod-tools version 3.8.0
Id: cif_guess_AMCSD_atom_types 9574 2023-05-10 09:00:05Z saulius
;
2023-05-10T18:58:47+03:00
;Derived atom types and hydrogen counts
from atom names that follow the AMCSD naming convention
(Wat == water, O-H == hydroxyl).
;

loop_
_cod_related_entry_id
_cod_related_entry_database
_cod_related_entry_code
1 AMCSD 0020890
